data_7037164
loop_
_publ_author_name
'Yang, Wenxue'
'Zhao, Ke-Qing'
'Wang, Bi-Qin'
'Redshaw, Carl'
'Elsegood, Mark R. J.'
'Zhao, Jiang-Lin'
'Yamato, Takehiko'

_publ_section_title
;
 Manganese coordination chemistry of bis(imino)phenoxide derived [2 + 2]
 Schiff-base macrocyclic ligands.
;
_journal_issue 1
_journal_name_full 'Dalton transactions (Cambridge, England : 2003)'
_journal_page_first 226
_journal_page_last 236
_journal_paper_doi 10.1039/c5dt03453a
_journal_volume 45
_journal_year 2015
_chemical_formula_moiety 'C52 H52 Cl Mn N4 O2, C2 H3 Cl3 Mn N'
_chemical_formula_sum 'C54 H55 Cl4 Mn2 N5 O2'
_chemical_formula_weight 1057.71
_space_group_crystal_system triclinic
_space_group_IT_number 2
_space_group_name_Hall '-P 1'
_space_group_name_H-M_alt 'P -1'
_symmetry_space_group_name_Hall '-P 1'
_symmetry_space_group_name_H-M 'P -1'
_atom_sites_solution_hydrogens mixed
_atom_sites_solution_primary iterative
_audit_creation_method SHELXL-2014/7
_audit_update_record
;
2015-07-30 deposited with the CCDC.
2015-10-19 downloaded from the CCDC.
;
_cell_angle_alpha 84.265(3)
_cell_angle_beta 89.403(2)
_cell_angle_gamma 66.420(3)
_cell_formula_units_Z 2
_cell_length_a 10.7462(3)
_cell_length_b 12.3269(5)
_cell_length_c 21.8883(7)
_cell_measurement_reflns_used 9462
_cell_measurement_temperature 293(2)
_cell_measurement_theta_max 28.6930
_cell_measurement_theta_min 3.3120
_cell_volume 2642.69(17)
_computing_cell_refinement
;
CrysAlisPro, Agilent Technologies,
Version 1.171.36.28 (release 01-02-2013 CrysAlis171 .NET)
(compiled Feb  1 2013,16:14:44)
;
_computing_data_collection
;
CrysAlisPro, Agilent Technologies,
Version 1.171.36.28 (release 01-02-2013 CrysAlis171 .NET)
(compiled Feb  1 2013,16:14:44)
;
_computing_data_reduction
;
CrysAlisPro, Agilent Technologies,
Version 1.171.36.28 (release 01-02-2013 CrysAlis171 .NET)
(compiled Feb  1 2013,16:14:44)
;
_computing_molecular_graphics 'Bruker SHELXTL'
_computing_publication_material 'Bruker SHELXTL'
_computing_structure_refinement 'SHELXL-2014/7 (Sheldrick, 2014)'
_computing_structure_solution 'SUPERFLIP, J. Appl. Cryst. (2007) 40, 786-790'
_diffrn_ambient_temperature 293(2)
_diffrn_detector_area_resol_mean 16.0874
_diffrn_measured_fraction_theta_full 0.998
_diffrn_measured_fraction_theta_max 0.849
_diffrn_measurement_device_type 'Xcalibur, Eos'
_diffrn_measurement_method '\w scans'
_diffrn_radiation_type MoK\a
_diffrn_radiation_wavelength 0.71073
_diffrn_reflns_av_R_equivalents 0.0280
_diffrn_reflns_av_unetI/netI 0.0493
_diffrn_reflns_laue_measured_fraction_full 0.998
_diffrn_reflns_laue_measured_fraction_max 0.849
_diffrn_reflns_limit_h_max 13
_diffrn_reflns_limit_h_min -14
_diffrn_reflns_limit_k_max 15
_diffrn_reflns_limit_k_min -14
_diffrn_reflns_limit_l_max 29
_diffrn_reflns_limit_l_min -29
_diffrn_reflns_number 25184
_diffrn_reflns_point_group_measured_fraction_full 0.998
_diffrn_reflns_point_group_measured_fraction_max 0.849
_diffrn_reflns_theta_full 25.242
_diffrn_reflns_theta_max 29.177
_diffrn_reflns_theta_min 2.835
_diffrn_source 'Enhance (Mo) X-ray Source'
_exptl_absorpt_coefficient_mu 0.724
_exptl_absorpt_correction_T_max 1.00000
_exptl_absorpt_correction_T_min 0.93090
_exptl_absorpt_correction_type multi-scan
_exptl_absorpt_process_details
;
CrysAlisPro, Agilent Technologies,
Version 1.171.36.28 (release 01-02-2013 CrysAlis171 .NET)
(compiled Feb  1 2013,16:14:44)
Empirical absorption correction using spherical harmonics,
 implemented in SCALE3 ABSPACK scaling algorithm.
;
_exptl_crystal_colour red
_exptl_crystal_density_diffrn 1.329
_exptl_crystal_description block
_exptl_crystal_F_000 1096
_exptl_crystal_recrystallization_method 'Re-crystallisation from solvent: acetonitrile'
_exptl_crystal_size_max 0.400
_exptl_crystal_size_mid 0.300
_exptl_crystal_size_min 0.200
_refine_diff_density_max 0.457
_refine_diff_density_min -0.450
_refine_diff_density_rms 0.052
_refine_ls_extinction_method none
_refine_ls_goodness_of_fit_ref 1.052
_refine_ls_hydrogen_treatment mixed
_refine_ls_matrix_type full
_refine_ls_number_parameters 642
_refine_ls_number_reflns 12137
_refine_ls_number_restraints 116
_refine_ls_restrained_S_all 1.052
_refine_ls_R_factor_all 0.0702
_refine_ls_R_factor_gt 0.0459
_refine_ls_shift/su_max 0.002
_refine_ls_shift/su_mean 0.000
_refine_ls_structure_factor_coef Fsqd
_refine_ls_weighting_details 'w=1/[\s^2^(Fo^2^)+(0.0482P)^2^+0.0898P] where P=(Fo^2^+2Fc^2^)/3'
_refine_ls_weighting_scheme calc
_refine_ls_wR_factor_gt 0.1031
_refine_ls_wR_factor_ref 0.1139
_reflns_Friedel_coverage 0.000
_reflns_number_gt 8754
_reflns_number_total 12137
_reflns_threshold_expression 'I > 2\s(I)'
_cod_data_source_file c5dt03453a2.cif
_cod_data_source_block 2
_cod_depositor_comments 'Adding full bibliography for 7037163--7037169.cif.'
_cod_original_cell_volume 2642.70(17)
_cod_database_code 7037164
_shelx_shelxl_version_number 2014/7
_shelx_space_group_comment
; 
The symmetry employed for this shelxl refinement is uniquely defined 
by the following loop, which should always be used as a source of 
symmetry information in preference to the above space-group names. 
They are only intended as comments. 
;
_shelx_estimated_absorpt_t_min 0.760
_shelx_estimated_absorpt_t_max 0.869

loop_
_space_group_symop_operation_xyz
'x, y, z'
'-x, -y, -z'

loop_
_atom_site_label
_atom_site_type_symbol
_atom_site_fract_x
_atom_site_fract_y
_atom_site_fract_z
_atom_site_U_iso_or_equiv
_atom_site_adp_type
_atom_site_occupancy
_atom_site_site_symmetry_order
_atom_site_calc_flag
_atom_site_refinement_flags_posn
_atom_site_refinement_flags_adp
_atom_site_refinement_flags_occupancy
_atom_site_disorder_assembly
_atom_site_disorder_group
Mn1 Mn 0.67087(3) 0.28287(3) 0.17382(2) 0.03123(9) Uani 1 1 d . . . . .
Mn2 Mn 0.34897(4) 0.77341(3) 0.37599(2) 0.04544(11) Uani 1 1 d . . . . .
Cl1 Cl 0.84570(5) 0.28385(6) 0.10595(3) 0.04667(16) Uani 1 1 d . . . . .
Cl2 Cl 0.25283(7) 0.90983(6) 0.44705(3) 0.06000(19) Uani 1 1 d . . . . .
Cl3 Cl 0.21334(7) 0.67879(6) 0.34739(3) 0.05662(18) Uani 1 1 d . . . . .
Cl4 Cl 0.45428(10) 0.83093(11) 0.29453(4) 0.1020(4) Uani 1 1 d . . . . .
O1 O 0.81476(13) 0.16390(13) 0.23720(7) 0.0331(3) Uani 1 1 d . . . . .
O2 O 0.51044(14) 0.40203(13) 0.11705(7) 0.0401(4) Uani 1 1 d . . . . .
N1 N 1.01003(17) 0.18062(16) 0.29789(9) 0.0338(4) Uani 1 1 d . . . . .
H1 H 0.952(2) 0.202(2) 0.2680(11) 0.041 Uiso 1 1 d . U . . .
N2 N 0.57469(15) 0.15192(16) 0.18809(8) 0.0332(4) Uani 1 1 d . . . . .
N3 N 0.41029(19) 0.40286(17) 0.01023(9) 0.0384(5) Uani 1 1 d . . . . .
H3 H 0.462(2) 0.375(2) 0.0392(11) 0.046 Uiso 1 1 d . U . . .
N4 N 0.58489(15) 0.41606(15) 0.24147(8) 0.0319(4) Uani 1 1 d . . . . .
N5 N 0.5093(2) 0.6394(2) 0.43649(12) 0.0609(6) Uani 1 1 d . . . . .
C1 C 0.81062(18) 0.08501(18) 0.28018(9) 0.0281(4) Uani 1 1 d . . . . .
C2 C 0.90836(18) 0.04386(18) 0.32954(10) 0.0304(5) Uani 1 1 d . . . . .
C3 C 0.9057(2) -0.04183(19) 0.37653(10) 0.0345(5) Uani 1 1 d . . . . .
H3A H 0.9712 -0.0672 0.4082 0.041 Uiso 1 1 calc R U . . .
C4 C 0.8095(2) -0.08936(19) 0.37719(10) 0.0334(5) Uani 1 1 d . . . . .
C5 C 0.7133(2) -0.0475(2) 0.32896(10) 0.0355(5) Uani 1 1 d . . . . .
H5 H 0.6471 -0.0782 0.3286 0.043 Uiso 1 1 calc R U . . .
C6 C 0.70956(19) 0.03738(19) 0.28116(10) 0.0312(5) Uani 1 1 d . . . . .
C7 C 1.00132(19) 0.09662(19) 0.33657(10) 0.0343(5) Uani 1 1 d . . . . .
H7 H 1.0600 0.0699 0.3709 0.041 Uiso 1 1 calc R U . . .
C8 C 0.6006(2) 0.0730(2) 0.23524(10) 0.0358(5) Uani 1 1 d . . . . .
H8 H 0.5419 0.0344 0.2402 0.043 Uiso 1 1 calc R U . . .
C9 C 0.8060(2) -0.1841(2) 0.42731(10) 0.0393(5) Uani 1 1 d . . . . .
C10 C 0.9183(3) -0.2148(2) 0.47675(12) 0.0559(7) Uani 1 1 d . . . . .
H10A H 1.0054 -0.2473 0.4585 0.084 Uiso 1 1 calc R U . . .
H10B H 0.9111 -0.2722 0.5080 0.084 Uiso 1 1 calc R U . . .
H10C H 0.9086 -0.1440 0.4947 0.084 Uiso 1 1 calc R U . . .
C11 C 0.6680(3) -0.1372(2) 0.45781(12) 0.0554(7) Uani 1 1 d . . . . .
H11A H 0.6561 -0.0663 0.4762 0.083 Uiso 1 1 calc R U . . .
H11B H 0.6646 -0.1966 0.4889 0.083 Uiso 1 1 calc R U . . .
H11C H 0.5969 -0.1193 0.4274 0.083 Uiso 1 1 calc R U . . .
C12 C 0.8264(3) -0.2969(2) 0.39727(13) 0.0578(7) Uani 1 1 d . . . . .
H12A H 0.7534 -0.2798 0.3680 0.087 Uiso 1 1 calc R U . . .
H12B H 0.8275 -0.3581 0.4283 0.087 Uiso 1 1 calc R U . . .
H12C H 0.9112 -0.3233 0.3767 0.087 Uiso 1 1 calc R U . . .
C13 C 0.41140(19) 0.50369(18) 0.12320(10) 0.0313(5) Uani 1 1 d . . . . .
C14 C 0.39357(19) 0.56159(19) 0.17736(10) 0.0339(5) Uani 1 1 d . . . . .
C15 C 0.2837(2) 0.6708(2) 0.17987(11) 0.0437(6) Uani 1 1 d . . . . .
H15 H 0.2736 0.7075 0.2158 0.052 Uiso 1 1 calc R U . . .
C16 C 0.1884(2) 0.7283(2) 0.13221(11) 0.0432(6) Uani 1 1 d . . . . .
C17 C 0.2062(2) 0.6721(2) 0.07988(11) 0.0436(6) Uani 1 1 d . . . . .
H17 H 0.1449 0.7086 0.0469 0.052 Uiso 1 1 calc R U . . .
C18 C 0.3138(2) 0.56093(19) 0.07395(10) 0.0353(5) Uani 1 1 d . . . . .
C19 C 0.4789(2) 0.5138(2) 0.23290(10) 0.0369(5) Uani 1 1 d . . . . .
H19 H 0.4538 0.5592 0.2659 0.044 Uiso 1 1 calc R U . . .
C20 C 0.3196(2) 0.5078(2) 0.01945(10) 0.0406(5) Uani 1 1 d . . . . .
H20 H 0.2553 0.5498 -0.0118 0.049 Uiso 1 1 calc R U . . .
C21 C 0.0671(2) 0.8464(2) 0.14090(12) 0.0588(7) Uani 1 1 d D U . . .
C22 C -0.0241(12) 0.8169(11) 0.1888(6) 0.078(2) Uani 0.60(3) 1 d D U P A 1
H22A H -0.0530 0.7594 0.1745 0.118 Uiso 0.60(3) 1 calc R U P A 1
H22B H 0.0262 0.7850 0.2271 0.118 Uiso 0.60(3) 1 calc R U P A 1
H22C H -0.1021 0.8881 0.1947 0.118 Uiso 0.60(3) 1 calc R U P A 1
C23 C 0.1132(14) 0.9370(11) 0.1630(9) 0.092(3) Uani 0.60(3) 1 d D U P A 1
H23A H 0.1699 0.9549 0.1330 0.138 Uiso 0.60(3) 1 calc R U P A 1
H23B H 0.0354 1.0083 0.1689 0.138 Uiso 0.60(3) 1 calc R U P A 1
H23C H 0.1637 0.9052 0.2012 0.138 Uiso 0.60(3) 1 calc R U P A 1
C24 C -0.0164(16) 0.8972(16) 0.0798(4) 0.101(4) Uani 0.60(3) 1 d D U P A 1
H24A H -0.0453 0.8392 0.0660 0.152 Uiso 0.60(3) 1 calc R U P A 1
H24B H -0.0945 0.9681 0.0860 0.152 Uiso 0.60(3) 1 calc R U P A 1
H24C H 0.0390 0.9159 0.0493 0.152 Uiso 0.60(3) 1 calc R U P A 1
C22X C -0.0488(18) 0.818(2) 0.1677(11) 0.093(4) Uani 0.40(3) 1 d D U P A 2
H22D H -0.0180 0.7666 0.2053 0.140 Uiso 0.40(3) 1 calc R U P A 2
H22E H -0.1228 0.8903 0.1757 0.140 Uiso 0.40(3) 1 calc R U P A 2
H22F H -0.0787 0.7787 0.1389 0.140 Uiso 0.40(3) 1 calc R U P A 2
C23X C 0.1085(19) 0.9160(15) 0.1863(9) 0.077(4) Uani 0.40(3) 1 d D U P A 2
H23D H 0.1817 0.9345 0.1699 0.116 Uiso 0.40(3) 1 calc R U P A 2
H23E H 0.0321 0.9884 0.1922 0.116 Uiso 0.40(3) 1 calc R U P A 2
H23F H 0.1373 0.8681 0.2251 0.116 Uiso 0.40(3) 1 calc R U P A 2
C24X C 0.020(2) 0.9284(18) 0.0806(6) 0.079(4) Uani 0.40(3) 1 d D U P A 2
H24D H 0.0945 0.9455 0.0643 0.118 Uiso 0.40(3) 1 calc R U P A 2
H24E H -0.0093 0.8896 0.0515 0.118 Uiso 0.40(3) 1 calc R U P A 2
H24F H -0.0534 1.0012 0.0883 0.118 Uiso 0.40(3) 1 calc R U P A 2
C25 C 1.0900(2) 0.24636(19) 0.30735(10) 0.0335(5) Uani 1 1 d . . . . .
C26 C 1.2095(2) 0.1929(2) 0.34234(11) 0.0429(6) Uani 1 1 d . . . . .
H26 H 1.2391 0.1135 0.3582 0.052 Uiso 1 1 calc R U . . .
C27 C 1.2846(2) 0.2574(2) 0.35363(12) 0.0495(6) Uani 1 1 d . . . . .
H27 H 1.3650 0.2219 0.3771 0.059 Uiso 1 1 calc R U . . .
C28 C 1.2393(2) 0.3753(2) 0.32973(12) 0.0483(6) Uani 1 1 d . . . . .
H28 H 1.2885 0.4198 0.3378 0.058 Uiso 1 1 calc R U . . .
C29 C 1.1225(2) 0.4265(2) 0.29425(12) 0.0455(6) Uani 1 1 d . . . . .
H29 H 1.0945 0.5055 0.2779 0.055 Uiso 1 1 calc R U . . .
C30 C 1.0439(2) 0.3646(2) 0.28181(10) 0.0350(5) Uani 1 1 d . . . . .
C31 C 0.9136(2) 0.4284(2) 0.24343(11) 0.0402(5) Uani 1 1 d . . . . .
H31A H 0.8932 0.3703 0.2235 0.048 Uiso 1 1 calc R U . . .
H31B H 0.9271 0.4828 0.2116 0.048 Uiso 1 1 calc R U . . .
C32 C 0.7910(2) 0.4986(2) 0.28127(12) 0.0458(6) Uani 1 1 d . . . . .
H32A H 0.8162 0.5483 0.3058 0.055 Uiso 1 1 calc R U . . .
H32B H 0.7171 0.5506 0.2533 0.055 Uiso 1 1 calc R U . . .
C33 C 0.7414(2) 0.4213(2) 0.32287(10) 0.0373(5) Uani 1 1 d . . . . .
C34 C 0.64331(19) 0.38374(19) 0.30329(9) 0.0327(5) Uani 1 1 d . . . . .
C35 C 0.6031(2) 0.3087(2) 0.34240(11) 0.0411(6) Uani 1 1 d . . . . .
H35 H 0.5373 0.2847 0.3289 0.049 Uiso 1 1 calc R U . . .
C36 C 0.6593(2) 0.2694(2) 0.40098(11) 0.0505(7) Uani 1 1 d . . . . .
H36 H 0.6319 0.2190 0.4268 0.061 Uiso 1 1 calc R U . . .
C37 C 0.7563(2) 0.3054(2) 0.42071(11) 0.0540(7) Uani 1 1 d . . . . .
H37 H 0.7954 0.2789 0.4600 0.065 Uiso 1 1 calc R U . . .
C38 C 0.7953(2) 0.3804(2) 0.38248(11) 0.0483(6) Uani 1 1 d . . . . .
H38 H 0.8600 0.4048 0.3968 0.058 Uiso 1 1 calc R U . . .
C39 C 0.4548(2) 0.1714(2) 0.15179(10) 0.0363(5) Uani 1 1 d . . . . .
C40 C 0.3293(2) 0.2189(3) 0.17803(12) 0.0663(9) Uani 1 1 d . . . . .
H40 H 0.3232 0.2376 0.2184 0.080 Uiso 1 1 calc R U . . .
C41 C 0.2125(3) 0.2386(3) 0.14432(14) 0.0817(11) Uani 1 1 d . . . . .
H41 H 0.1282 0.2715 0.1619 0.098 Uiso 1 1 calc R U . . .
C42 C 0.2206(2) 0.2099(3) 0.08528(13) 0.0619(8) Uani 1 1 d . . . . .
H42 H 0.1423 0.2226 0.0627 0.074 Uiso 1 1 calc R U . . .
C43 C 0.3456(2) 0.1621(2) 0.05966(11) 0.0425(6) Uani 1 1 d . . . . .
H43 H 0.3506 0.1421 0.0196 0.051 Uiso 1 1 calc R U . . .
C44 C 0.4655(2) 0.14263(19) 0.09180(10) 0.0339(5) Uani 1 1 d . . . . .
C45 C 0.6005(2) 0.0888(2) 0.06182(11) 0.0430(6) Uani 1 1 d . . . . .
H45A H 0.6022 0.0219 0.0414 0.052 Uiso 1 1 calc R U . . .
H45B H 0.6715 0.0578 0.0937 0.052 Uiso 1 1 calc R U . . .
C46 C 0.6340(2) 0.1732(2) 0.01504(11) 0.0443(6) Uani 1 1 d . . . . .
H46A H 0.6383 0.2377 0.0357 0.053 Uiso 1 1 calc R U . . .
H46B H 0.7230 0.1304 -0.0009 0.053 Uiso 1 1 calc R U . . .
C47 C 0.5321(2) 0.2249(2) -0.03784(10) 0.0413(5) Uani 1 1 d . . . . .
C48 C 0.4229(2) 0.3354(2) -0.03943(10) 0.0406(5) Uani 1 1 d . . . . .
C49 C 0.3265(3) 0.3757(2) -0.08785(12) 0.0554(7) Uani 1 1 d . . . . .
H49 H 0.2546 0.4498 -0.0886 0.066 Uiso 1 1 calc R U . . .
C50 C 0.3382(3) 0.3060(3) -0.13418(13) 0.0670(8) Uani 1 1 d . . . . .
H50 H 0.2732 0.3326 -0.1661 0.080 Uiso 1 1 calc R U . . .
C51 C 0.4441(3) 0.1981(3) -0.13405(12) 0.0662(8) Uani 1 1 d . . . . .
H51 H 0.4511 0.1511 -0.1657 0.079 Uiso 1 1 calc R U . . .
C52 C 0.5413(3) 0.1585(2) -0.08688(12) 0.0550(7) Uani 1 1 d . . . . .
H52 H 0.6146 0.0856 -0.0879 0.066 Uiso 1 1 calc R U . . .
C53 C 0.5867(3) 0.5919(2) 0.47504(13) 0.0528(7) Uani 1 1 d . . . . .
C54 C 0.6841(3) 0.5344(3) 0.52529(14) 0.0754(9) Uani 1 1 d . . . . .
H54A H 0.7490 0.4593 0.5145 0.113 Uiso 1 1 calc R U . . .
H54B H 0.6378 0.5214 0.5612 0.113 Uiso 1 1 calc R U . . .
H54C H 0.7302 0.5841 0.5336 0.113 Uiso 1 1 calc R U . . .

loop_
_atom_site_aniso_label
_atom_site_aniso_U_11
_atom_site_aniso_U_22
_atom_site_aniso_U_33
_atom_site_aniso_U_23
_atom_site_aniso_U_13
_atom_site_aniso_U_12
Mn1 0.02897(16) 0.02857(18) 0.02910(18) -0.00106(14) -0.00525(13) -0.00448(13)
Mn2 0.0525(2) 0.0454(2) 0.0409(2) -0.00228(18) -0.00080(17) -0.02272(18)
Cl1 0.0380(3) 0.0538(4) 0.0409(3) 0.0062(3) -0.0002(2) -0.0134(3)
Cl2 0.0741(4) 0.0459(4) 0.0481(4) -0.0069(3) -0.0147(3) -0.0108(3)
Cl3 0.0656(4) 0.0579(4) 0.0559(4) -0.0069(3) 0.0000(3) -0.0345(3)
Cl4 0.1312(7) 0.1768(10) 0.0517(5) -0.0019(6) 0.0080(5) -0.1203(8)
O1 0.0307(7) 0.0324(8) 0.0341(8) 0.0075(7) -0.0068(6) -0.0127(6)
O2 0.0397(8) 0.0309(8) 0.0348(9) -0.0066(7) -0.0121(7) 0.0023(7)
N1 0.0338(9) 0.0318(10) 0.0372(11) 0.0044(8) -0.0093(8) -0.0163(8)
N2 0.0288(8) 0.0401(11) 0.0285(9) -0.0048(8) -0.0031(7) -0.0112(8)
N3 0.0441(11) 0.0357(11) 0.0301(10) -0.0011(9) -0.0094(8) -0.0108(9)
N4 0.0284(8) 0.0332(10) 0.0273(9) -0.0027(8) -0.0055(7) -0.0051(8)
N5 0.0558(13) 0.0557(15) 0.0648(16) -0.0007(13) -0.0039(12) -0.0168(12)
C1 0.0268(10) 0.0252(11) 0.0285(11) -0.0032(9) -0.0010(8) -0.0063(8)
C2 0.0272(10) 0.0268(11) 0.0349(12) 0.0023(9) -0.0063(9) -0.0094(8)
C3 0.0354(11) 0.0327(12) 0.0340(12) 0.0028(10) -0.0078(9) -0.0134(9)
C4 0.0354(11) 0.0347(12) 0.0317(12) -0.0027(10) -0.0017(9) -0.0158(9)
C5 0.0371(11) 0.0390(13) 0.0360(12) -0.0020(10) -0.0015(10) -0.0213(10)
C6 0.0301(10) 0.0328(12) 0.0308(11) -0.0024(9) -0.0025(9) -0.0130(9)
C7 0.0318(10) 0.0320(12) 0.0379(12) 0.0048(10) -0.0101(9) -0.0132(9)
C8 0.0334(11) 0.0435(14) 0.0351(12) -0.0051(10) -0.0011(9) -0.0200(10)
C9 0.0494(13) 0.0388(13) 0.0348(12) 0.0053(10) -0.0046(10) -0.0248(11)
C10 0.0686(16) 0.0586(18) 0.0429(15) 0.0176(13) -0.0122(13) -0.0329(14)
C11 0.0634(16) 0.0622(18) 0.0484(16) 0.0005(14) 0.0089(13) -0.0349(14)
C12 0.0849(19) 0.0408(15) 0.0549(17) 0.0000(13) 0.0023(15) -0.0337(14)
C13 0.0284(10) 0.0274(11) 0.0328(12) -0.0007(9) -0.0037(9) -0.0060(9)
C14 0.0296(10) 0.0321(12) 0.0318(12) -0.0024(9) -0.0035(9) -0.0038(9)
C15 0.0385(12) 0.0396(14) 0.0372(13) -0.0083(11) -0.0019(10) 0.0020(10)
C16 0.0333(11) 0.0397(14) 0.0403(14) -0.0017(11) -0.0023(10) 0.0019(10)
C17 0.0344(11) 0.0421(14) 0.0389(13) 0.0049(11) -0.0129(10) -0.0011(10)
C18 0.0327(11) 0.0338(12) 0.0331(12) -0.0008(10) -0.0053(9) -0.0073(9)
C19 0.0331(11) 0.0390(13) 0.0306(12) -0.0096(10) -0.0027(9) -0.0047(10)
C20 0.0434(12) 0.0378(13) 0.0333(12) 0.0039(10) -0.0113(10) -0.0101(11)
C21 0.0412(13) 0.0510(16) 0.0528(16) -0.0041(12) 0.0002(11) 0.0141(11)
C22 0.044(4) 0.084(4) 0.080(5) -0.024(4) 0.014(3) 0.007(3)
C23 0.078(4) 0.044(4) 0.127(8) -0.008(5) -0.009(6) 0.004(3)
C24 0.069(6) 0.084(8) 0.079(3) -0.003(4) -0.017(3) 0.043(4)
C22X 0.059(6) 0.103(8) 0.091(9) 0.001(8) 0.011(6) -0.006(5)
C23X 0.067(5) 0.041(6) 0.080(7) -0.019(5) -0.009(5) 0.027(4)
C24X 0.074(9) 0.053(7) 0.063(4) 0.000(4) -0.001(4) 0.020(5)
C25 0.0358(11) 0.0355(12) 0.0331(12) -0.0003(10) -0.0022(9) -0.0191(10)
C26 0.0416(12) 0.0445(14) 0.0444(14) 0.0078(11) -0.0093(11) -0.0216(11)
C27 0.0418(12) 0.0647(18) 0.0493(15) 0.0043(13) -0.0107(11) -0.0311(12)
C28 0.0506(14) 0.0557(17) 0.0531(16) -0.0085(13) -0.0042(12) -0.0357(13)
C29 0.0540(14) 0.0391(14) 0.0508(15) -0.0039(12) 0.0015(12) -0.0267(12)
C30 0.0395(11) 0.0361(13) 0.0330(12) -0.0027(10) 0.0016(9) -0.0192(10)
C31 0.0483(13) 0.0330(13) 0.0399(13) 0.0056(10) -0.0066(11) -0.0190(10)
C32 0.0469(13) 0.0357(14) 0.0550(16) -0.0069(12) -0.0067(12) -0.0159(11)
C33 0.0339(11) 0.0357(13) 0.0350(12) -0.0086(10) -0.0033(9) -0.0050(9)
C34 0.0273(10) 0.0338(12) 0.0269(11) -0.0064(9) -0.0039(9) -0.0009(9)
C35 0.0333(11) 0.0502(15) 0.0341(12) -0.0032(11) 0.0006(10) -0.0111(10)
C36 0.0467(14) 0.0572(17) 0.0354(13) 0.0031(12) 0.0051(11) -0.0101(12)
C37 0.0545(15) 0.0647(19) 0.0284(13) -0.0034(13) -0.0095(11) -0.0089(13)
C38 0.0425(13) 0.0559(17) 0.0403(14) -0.0115(13) -0.0113(11) -0.0115(12)
C39 0.0310(10) 0.0449(14) 0.0324(12) -0.0010(10) -0.0053(9) -0.0153(10)
C40 0.0353(13) 0.121(3) 0.0354(14) -0.0205(16) 0.0031(11) -0.0208(15)
C41 0.0325(13) 0.154(3) 0.0505(18) -0.019(2) 0.0017(13) -0.0270(17)
C42 0.0392(13) 0.100(2) 0.0493(17) -0.0020(16) -0.0115(12) -0.0316(14)
C43 0.0534(14) 0.0439(14) 0.0329(12) -0.0028(11) -0.0107(11) -0.0224(11)
C44 0.0369(11) 0.0295(12) 0.0349(12) -0.0017(9) -0.0034(9) -0.0132(9)
C45 0.0428(12) 0.0413(14) 0.0341(13) -0.0081(11) -0.0021(10) -0.0046(11)
C46 0.0391(12) 0.0473(15) 0.0425(14) -0.0134(12) 0.0068(11) -0.0113(11)
C47 0.0509(13) 0.0437(14) 0.0308(12) -0.0057(11) 0.0060(10) -0.0204(11)
C48 0.0601(14) 0.0393(14) 0.0260(11) -0.0026(10) -0.0025(10) -0.0237(12)
C49 0.0786(18) 0.0442(16) 0.0404(15) 0.0036(12) -0.0197(13) -0.0228(14)
C50 0.112(2) 0.0573(19) 0.0372(15) 0.0029(14) -0.0232(16) -0.0409(18)
C51 0.114(2) 0.064(2) 0.0337(15) -0.0142(14) 0.0045(16) -0.0480(19)
C52 0.0770(18) 0.0513(17) 0.0408(15) -0.0145(13) 0.0124(14) -0.0282(14)
C53 0.0608(16) 0.0443(16) 0.0563(17) -0.0032(14) 0.0060(14) -0.0247(13)
C54 0.103(2) 0.075(2) 0.0489(18) 0.0104(16) -0.0189(17) -0.0402(19)

loop_
_atom_type_symbol
_atom_type_description
_atom_type_scat_dispersion_real
_atom_type_scat_dispersion_imag
_atom_type_scat_source
C C 0.0033 0.0016 'International Tables Vol C Tables 4.2.6.8 and 6.1.1.4'
H H 0.0000 0.0000 'International Tables Vol C Tables 4.2.6.8 and 6.1.1.4'
Cl Cl 0.1484 0.1585 'International Tables Vol C Tables 4.2.6.8 and 6.1.1.4'
Mn Mn 0.3368 0.7283 'International Tables Vol C Tables 4.2.6.8 and 6.1.1.4'
N N 0.0061 0.0033 'International Tables Vol C Tables 4.2.6.8 and 6.1.1.4'
O O 0.0106 0.0060 'International Tables Vol C Tables 4.2.6.8 and 6.1.1.4'

loop_
_geom_angle_atom_site_label_1
_geom_angle_atom_site_label_2
_geom_angle_atom_site_label_3
_geom_angle
O1 Mn1 O2 173.72(6)
O1 Mn1 N4 92.52(6)
O2 Mn1 N4 83.97(6)
O1 Mn1 N2 83.42(6)
O2 Mn1 N2 92.68(6)
N4 Mn1 N2 107.74(6)
O1 Mn1 Cl1 90.53(4)
O2 Mn1 Cl1 95.74(5)
N4 Mn1 Cl1 122.79(5)
N2 Mn1 Cl1 129.34(5)
N5 Mn2 Cl4 106.96(7)
N5 Mn2 Cl3 105.24(7)
Cl4 Mn2 Cl3 113.30(3)
N5 Mn2 Cl2 97.64(7)
Cl4 Mn2 Cl2 116.99(4)
Cl3 Mn2 Cl2 114.37(3)
C1 O1 Mn1 132.89(12)
C13 O2 Mn1 134.55(13)
C7 N1 C25 125.39(19)
C7 N1 H1 113.1(15)
C25 N1 H1 120.8(15)
C8 N2 C39 115.28(18)
C8 N2 Mn1 124.02(14)
C39 N2 Mn1 119.06(14)
C20 N3 C48 130.0(2)
C20 N3 H3 110.5(18)
C48 N3 H3 119.5(18)
C19 N4 C34 115.93(18)
C19 N4 Mn1 126.19(14)
C34 N4 Mn1 117.44(12)
C53 N5 Mn2 164.2(2)
O1 C1 C2 119.98(17)
O1 C1 C6 122.89(17)
C2 C1 C6 117.12(18)
C3 C2 C7 117.80(18)
C3 C2 C1 120.83(18)
C7 C2 C1 121.02(19)
C4 C3 C2 122.25(19)
C4 C3 H3A 118.9
C2 C3 H3A 118.9
C3 C4 C5 116.4(2)
C3 C4 C9 123.13(18)
C5 C4 C9 120.43(18)
C4 C5 C6 124.35(19)
C4 C5 H5 117.8
C6 C5 H5 117.8
C5 C6 C1 118.99(18)
C5 C6 C8 117.24(18)
C1 C6 C8 123.76(19)
N1 C7 C2 123.99(19)
N1 C7 H7 118.0
C2 C7 H7 118.0
N2 C8 C6 128.1(2)
N2 C8 H8 115.9
C6 C8 H8 115.9
C4 C9 C12 108.4(2)
C4 C9 C10 111.81(18)
C12 C9 C10 108.8(2)
C4 C9 C11 109.01(19)
C12 C9 C11 110.2(2)
C10 C9 C11 108.7(2)
C9 C10 H10A 109.5
C9 C10 H10B 109.5
H10A C10 H10B 109.5
C9 C10 H10C 109.5
H10A C10 H10C 109.5
H10B C10 H10C 109.5
C9 C11 H11A 109.5
C9 C11 H11B 109.5
H11A C11 H11B 109.5
C9 C11 H11C 109.5
H11A C11 H11C 109.5
H11B C11 H11C 109.5
C9 C12 H12A 109.5
C9 C12 H12B 109.5
H12A C12 H12B 109.5
C9 C12 H12C 109.5
H12A C12 H12C 109.5
H12B C12 H12C 109.5
O2 C13 C14 123.05(18)
O2 C13 C18 119.55(19)
C14 C13 C18 117.40(18)
C15 C14 C13 119.05(19)
C15 C14 C19 116.0(2)
C13 C14 C19 124.88(19)
C16 C15 C14 124.3(2)
C16 C15 H15 117.8
C14 C15 H15 117.8
C17 C16 C15 116.4(2)
C17 C16 C21 123.5(2)
C15 C16 C21 120.1(2)
C16 C17 C18 122.7(2)
C16 C17 H17 118.7
C18 C17 H17 118.7
C20 C18 C17 118.4(2)
C20 C18 C13 121.49(19)
C17 C18 C13 120.1(2)
N4 C19 C14 127.3(2)
N4 C19 H19 116.3
C14 C19 H19 116.3
N3 C20 C18 123.6(2)
N3 C20 H20 118.2
C18 C20 H20 118.2
C22X C21 C24X 110.5(8)
C23 C21 C22 109.9(6)
C23 C21 C16 111.7(6)
C22X C21 C16 108.6(9)
C24X C21 C16 112.3(8)
C22 C21 C16 107.0(5)
C23 C21 C24 110.0(6)
C22 C21 C24 108.3(6)
C16 C21 C24 109.9(6)
C22X C21 C23X 108.7(9)
C24X C21 C23X 106.7(8)
C16 C21 C23X 109.9(7)
C21 C22 H22A 109.5
C21 C22 H22B 109.5
H22A C22 H22B 109.5
C21 C22 H22C 109.5
H22A C22 H22C 109.5
H22B C22 H22C 109.5
C21 C23 H23A 109.5
C21 C23 H23B 109.5
H23A C23 H23B 109.5
C21 C23 H23C 109.5
H23A C23 H23C 109.5
H23B C23 H23C 109.5
C21 C24 H24A 109.5
C21 C24 H24B 109.5
H24A C24 H24B 109.5
C21 C24 H24C 109.5
H24A C24 H24C 109.5
H24B C24 H24C 109.5
C21 C22X H22D 109.5
C21 C22X H22E 109.5
H22D C22X H22E 109.5
C21 C22X H22F 109.5
H22D C22X H22F 109.5
H22E C22X H22F 109.5
C21 C23X H23D 109.5
C21 C23X H23E 109.5
H23D C23X H23E 109.5
C21 C23X H23F 109.5
H23D C23X H23F 109.5
H23E C23X H23F 109.5
C21 C24X H24D 109.5
C21 C24X H24E 109.5
H24D C24X H24E 109.5
C21 C24X H24F 109.5
H24D C24X H24F 109.5
H24E C24X H24F 109.5
C26 C25 C30 121.54(19)
C26 C25 N1 119.6(2)
C30 C25 N1 118.80(18)
C27 C26 C25 119.9(2)
C27 C26 H26 120.0
C25 C26 H26 120.0
C26 C27 C28 119.4(2)
C26 C27 H27 120.3
C28 C27 H27 120.3
C29 C28 C27 120.1(2)
C29 C28 H28 120.0
C27 C28 H28 120.0
C28 C29 C30 122.2(2)
C28 C29 H29 118.9
C30 C29 H29 118.9
C29 C30 C25 116.8(2)
C29 C30 C31 119.2(2)
C25 C30 C31 124.02(19)
C30 C31 C32 113.25(19)
C30 C31 H31A 108.9
C32 C31 H31A 108.9
C30 C31 H31B 108.9
C32 C31 H31B 108.9
H31A C31 H31B 107.7
C33 C32 C31 113.78(19)
C33 C32 H32A 108.8
C31 C32 H32A 108.8
C33 C32 H32B 108.8
C31 C32 H32B 108.8
H32A C32 H32B 107.7
C38 C33 C34 117.1(2)
C38 C33 C32 121.0(2)
C34 C33 C32 121.9(2)
C35 C34 C33 120.3(2)
C35 C34 N4 117.65(19)
C33 C34 N4 121.9(2)
C36 C35 C34 121.0(2)
C36 C35 H35 119.5
C34 C35 H35 119.5
C37 C36 C35 119.2(2)
C37 C36 H36 120.4
C35 C36 H36 120.4
C38 C37 C36 120.0(2)
C38 C37 H37 120.0
C36 C37 H37 120.0
C37 C38 C33 122.4(2)
C37 C38 H38 118.8
C33 C38 H38 118.8
C40 C39 C44 120.65(19)
C40 C39 N2 118.8(2)
C44 C39 N2 120.55(18)
C39 C40 C41 120.1(2)
C39 C40 H40 120.0
C41 C40 H40 120.0
C42 C41 C40 120.3(2)
C42 C41 H41 119.8
C40 C41 H41 119.8
C41 C42 C43 119.3(2)
C41 C42 H42 120.4
C43 C42 H42 120.4
C42 C43 C44 122.1(2)
C42 C43 H43 118.9
C44 C43 H43 118.9
C39 C44 C43 117.5(2)
C39 C44 C45 122.36(18)
C43 C44 C45 120.1(2)
C44 C45 C46 115.51(19)
C44 C45 H45A 108.4
C46 C45 H45A 108.4
C44 C45 H45B 108.4
C46 C45 H45B 108.4
H45A C45 H45B 107.5
C47 C46 C45 113.27(19)
C47 C46 H46A 108.9
C45 C46 H46A 108.9
C47 C46 H46B 108.9
C45 C46 H46B 108.9
H46A C46 H46B 107.7
C52 C47 C48 117.1(2)
C52 C47 C46 119.5(2)
C48 C47 C46 123.3(2)
C47 C48 C49 120.9(2)
C47 C48 N3 118.0(2)
C49 C48 N3 121.1(2)
C50 C49 C48 119.8(3)
C50 C49 H49 120.1
C48 C49 H49 120.1
C51 C50 C49 120.6(3)
C51 C50 H50 119.7
C49 C50 H50 119.7
C50 C51 C52 119.9(3)
C50 C51 H51 120.0
C52 C51 H51 120.0
C51 C52 C47 121.6(3)
C51 C52 H52 119.2
C47 C52 H52 119.2
N5 C53 C54 178.2(3)
C53 C54 H54A 109.5
C53 C54 H54B 109.5
H54A C54 H54B 109.5
C53 C54 H54C 109.5
H54A C54 H54C 109.5
H54B C54 H54C 109.5

loop_
_geom_bond_atom_site_label_1
_geom_bond_atom_site_label_2
_geom_bond_distance
Mn1 O1 2.0712(13)
Mn1 O2 2.0803(14)
Mn1 N4 2.2328(17)
Mn1 N2 2.2359(18)
Mn1 Cl1 2.3860(6)
Mn2 N5 2.187(2)
Mn2 Cl4 2.3043(9)
Mn2 Cl3 2.3241(7)
Mn2 Cl2 2.3269(8)
O1 C1 1.298(2)
O2 C13 1.298(2)
N1 C7 1.303(3)
N1 C25 1.426(3)
N1 H1 0.85(2)
N2 C8 1.295(3)
N2 C39 1.444(2)
N3 C20 1.305(3)
N3 C48 1.407(3)
N3 H3 0.80(2)
N4 C19 1.283(2)
N4 C34 1.447(2)
N5 C53 1.128(3)
C1 C2 1.420(3)
C1 C6 1.425(3)
C2 C3 1.407(3)
C2 C7 1.410(3)
C3 C4 1.377(3)
C3 H3A 0.9300
C4 C5 1.391(3)
C4 C9 1.532(3)
C5 C6 1.392(3)
C5 H5 0.9300
C6 C8 1.449(3)
C7 H7 0.9300
C8 H8 0.9300
C9 C12 1.533(3)
C9 C10 1.533(3)
C9 C11 1.533(3)
C10 H10A 0.9600
C10 H10B 0.9600
C10 H10C 0.9600
C11 H11A 0.9600
C11 H11B 0.9600
C11 H11C 0.9600
C12 H12A 0.9600
C12 H12B 0.9600
C12 H12C 0.9600
C13 C14 1.416(3)
C13 C18 1.428(3)
C14 C15 1.397(3)
C14 C19 1.454(3)
C15 C16 1.390(3)
C15 H15 0.9300
C16 C17 1.370(3)
C16 C21 1.544(3)
C17 C18 1.413(3)
C17 H17 0.9300
C18 C20 1.406(3)
C19 H19 0.9300
C20 H20 0.9300
C21 C23 1.511(8)
C21 C22X 1.520(10)
C21 C24X 1.535(10)
C21 C22 1.541(7)
C21 C24 1.548(7)
C21 C23X 1.552(10)
C22 H22A 0.9600
C22 H22B 0.9600
C22 H22C 0.9600
C23 H23A 0.9600
C23 H23B 0.9600
C23 H23C 0.9600
C24 H24A 0.9600
C24 H24B 0.9600
C24 H24C 0.9600
C22X H22D 0.9600
C22X H22E 0.9600
C22X H22F 0.9600
C23X H23D 0.9600
C23X H23E 0.9600
C23X H23F 0.9600
C24X H24D 0.9600
C24X H24E 0.9600
C24X H24F 0.9600
C25 C26 1.382(3)
C25 C30 1.395(3)
C26 C27 1.379(3)
C26 H26 0.9300
C27 C28 1.382(3)
C27 H27 0.9300
C28 C29 1.366(3)
C28 H28 0.9300
C29 C30 1.390(3)
C29 H29 0.9300
C30 C31 1.516(3)
C31 C32 1.542(3)
C31 H31A 0.9700
C31 H31B 0.9700
C32 C33 1.497(3)
C32 H32A 0.9700
C32 H32B 0.9700
C33 C38 1.393(3)
C33 C34 1.397(3)
C34 C35 1.389(3)
C35 C36 1.379(3)
C35 H35 0.9300
C36 C37 1.374(4)
C36 H36 0.9300
C37 C38 1.370(4)
C37 H37 0.9300
C38 H38 0.9300
C39 C40 1.382(3)
C39 C44 1.386(3)
C40 C41 1.385(3)
C40 H40 0.9300
C41 C42 1.366(4)
C41 H41 0.9300
C42 C43 1.372(3)
C42 H42 0.9300
C43 C44 1.397(3)
C43 H43 0.9300
C44 C45 1.507(3)
C45 C46 1.531(3)
C45 H45A 0.9700
C45 H45B 0.9700
C46 C47 1.506(3)
C46 H46A 0.9700
C46 H46B 0.9700
C47 C52 1.393(3)
C47 C48 1.394(3)
C48 C49 1.396(3)
C49 C50 1.366(4)
C49 H49 0.9300
C50 C51 1.362(4)
C50 H50 0.9300
C51 C52 1.381(4)
C51 H51 0.9300
C52 H52 0.9300
C53 C54 1.443(4)
C54 H54A 0.9600
C54 H54B 0.9600
C54 H54C 0.9600

loop_
_geom_hbond_atom_site_label_D
_geom_hbond_atom_site_label_H
_geom_hbond_atom_site_label_A
_geom_hbond_distance_DH
_geom_hbond_distance_HA
_geom_hbond_distance_DA
_geom_hbond_angle_DHA
_geom_hbond_site_symmetry_A
N1 H1 O1 0.85(2) 1.87(2) 2.582(2) 140(2) .
N3 H3 O2 0.80(2) 1.89(2) 2.581(2) 145(2) .
C7 H7 Cl2 0.93 2.67 3.535(2) 155.9 1_645
C20 H20 Cl1 0.93 2.66 3.511(2) 153.2 2_665
C26 H26 Cl2 0.93 2.97 3.843(2) 156.3 1_645

loop_
_geom_torsion_atom_site_label_1
_geom_torsion_atom_site_label_2
_geom_torsion_atom_site_label_3
_geom_torsion_atom_site_label_4
_geom_torsion
Mn1 O1 C1 C2 -158.87(14)
Mn1 O1 C1 C6 20.1(3)
O1 C1 C2 C3 -179.88(19)
C6 C1 C2 C3 1.1(3)
O1 C1 C2 C7 7.1(3)
C6 C1 C2 C7 -171.95(19)
C7 C2 C3 C4 173.1(2)
C1 C2 C3 C4 -0.2(3)
C2 C3 C4 C5 -0.5(3)
C2 C3 C4 C9 179.0(2)
C3 C4 C5 C6 0.3(3)
C9 C4 C5 C6 -179.3(2)
C4 C5 C6 C1 0.7(3)
C4 C5 C6 C8 -178.7(2)
O1 C1 C6 C5 179.69(19)
C2 C1 C6 C5 -1.3(3)
O1 C1 C6 C8 -1.0(3)
C2 C1 C6 C8 178.04(19)
C25 N1 C7 C2 171.5(2)
C3 C2 C7 N1 -176.9(2)
C1 C2 C7 N1 -3.7(3)
C39 N2 C8 C6 -177.5(2)
Mn1 N2 C8 C6 -12.3(3)
C5 C6 C8 N2 177.9(2)
C1 C6 C8 N2 -1.4(4)
C3 C4 C9 C12 -117.8(2)
C5 C4 C9 C12 61.7(3)
C3 C4 C9 C10 2.1(3)
C5 C4 C9 C10 -178.4(2)
C3 C4 C9 C11 122.3(2)
C5 C4 C9 C11 -58.2(3)
Mn1 O2 C13 C14 1.5(3)
Mn1 O2 C13 C18 -177.80(14)
O2 C13 C14 C15 -179.9(2)
C18 C13 C14 C15 -0.6(3)
O2 C13 C14 C19 -2.4(3)
C18 C13 C14 C19 176.9(2)
C13 C14 C15 C16 0.0(4)
C19 C14 C15 C16 -177.6(2)
C14 C15 C16 C17 -0.1(4)
C14 C15 C16 C21 177.3(2)
C15 C16 C17 C18 0.8(4)
C21 C16 C17 C18 -176.5(2)
C16 C17 C18 C20 177.0(2)
C16 C17 C18 C13 -1.4(4)
O2 C13 C18 C20 2.2(3)
C14 C13 C18 C20 -177.2(2)
O2 C13 C18 C17 -179.5(2)
C14 C13 C18 C17 1.2(3)
C34 N4 C19 C14 -174.0(2)
Mn1 N4 C19 C14 -1.9(3)
C15 C14 C19 N4 -179.7(2)
C13 C14 C19 N4 2.8(4)
C48 N3 C20 C18 174.9(2)
C17 C18 C20 N3 -176.4(2)
C13 C18 C20 N3 2.0(4)
C17 C16 C21 C23 -129.9(8)
C15 C16 C21 C23 52.8(9)
C17 C16 C21 C22X 88.8(11)
C15 C16 C21 C22X -88.4(11)
C17 C16 C21 C24X -33.7(11)
C15 C16 C21 C24X 149.1(10)
C17 C16 C21 C22 109.7(6)
C15 C16 C21 C22 -67.5(7)
C17 C16 C21 C24 -7.7(10)
C15 C16 C21 C24 175.1(9)
C17 C16 C21 C23X -152.4(10)
C15 C16 C21 C23X 30.4(10)
C7 N1 C25 C26 30.9(3)
C7 N1 C25 C30 -147.9(2)
C30 C25 C26 C27 1.3(4)
N1 C25 C26 C27 -177.5(2)
C25 C26 C27 C28 0.0(4)
C26 C27 C28 C29 -1.3(4)
C27 C28 C29 C30 1.3(4)
C28 C29 C30 C25 0.0(4)
C28 C29 C30 C31 178.4(2)
C26 C25 C30 C29 -1.2(3)
N1 C25 C30 C29 177.5(2)
C26 C25 C30 C31 -179.6(2)
N1 C25 C30 C31 -0.8(3)
C29 C30 C31 C32 -84.4(3)
C25 C30 C31 C32 93.9(3)
C30 C31 C32 C33 -71.0(2)
C31 C32 C33 C38 88.6(3)
C31 C32 C33 C34 -89.1(2)
C38 C33 C34 C35 -0.1(3)
C32 C33 C34 C35 177.8(2)
C38 C33 C34 N4 -177.09(19)
C32 C33 C34 N4 0.7(3)
C19 N4 C34 C35 93.9(2)
Mn1 N4 C34 C35 -78.9(2)
C19 N4 C34 C33 -89.0(2)
Mn1 N4 C34 C33 98.2(2)
C33 C34 C35 C36 -0.4(3)
N4 C34 C35 C36 176.8(2)
C34 C35 C36 C37 0.1(4)
C35 C36 C37 C38 0.5(4)
C36 C37 C38 C33 -1.0(4)
C34 C33 C38 C37 0.7(3)
C32 C33 C38 C37 -177.1(2)
C8 N2 C39 C40 65.1(3)
Mn1 N2 C39 C40 -101.0(2)
C8 N2 C39 C44 -114.7(2)
Mn1 N2 C39 C44 79.3(2)
C44 C39 C40 C41 -0.3(5)
N2 C39 C40 C41 180.0(3)
C39 C40 C41 C42 0.9(6)
C40 C41 C42 C43 -0.5(5)
C41 C42 C43 C44 -0.6(4)
C40 C39 C44 C43 -0.7(4)
N2 C39 C44 C43 179.0(2)
C40 C39 C44 C45 -178.9(2)
N2 C39 C44 C45 0.9(3)
C42 C43 C44 C39 1.2(4)
C42 C43 C44 C45 179.4(2)
C39 C44 C45 C46 -105.0(3)
C43 C44 C45 C46 76.9(3)
C44 C45 C46 C47 -59.6(3)
C45 C46 C47 C52 -81.8(3)
C45 C46 C47 C48 95.1(3)
C52 C47 C48 C49 1.0(4)
C46 C47 C48 C49 -175.9(2)
C52 C47 C48 N3 178.8(2)
C46 C47 C48 N3 1.9(3)
C20 N3 C48 C47 179.2(2)
C20 N3 C48 C49 -3.0(4)
C47 C48 C49 C50 0.5(4)
N3 C48 C49 C50 -177.2(2)
C48 C49 C50 C51 -0.9(4)
C49 C50 C51 C52 -0.3(5)
C50 C51 C52 C47 1.9(4)
C48 C47 C52 C51 -2.2(4)
C46 C47 C52 C51 174.9(2)
